data_2216725
loop_
_publ_author_name
'Swamy, M. T.'
'Ashok, M. A.'
'Yathirajan, H. S.'
'Narayana, B.'
'Bolte, Michael'

_publ_section_title
;
 Desipraminium picrate
;
_journal_coeditor_code PV2047
_journal_issue 12
_journal_name_full 'Acta Crystallographica Section E'
_journal_page_first o4919
_journal_page_last o4919
_journal_paper_doi 10.1107/S1600536807062393
_journal_volume 63
_journal_year 2007
_chemical_formula_iupac 'C18 H23 N2 +, C6 H2 N3 O7 -'
_chemical_formula_moiety 'C18 H23 N2 +, C6 H2 N3 O7 -'
_chemical_formula_sum 'C24 H25 N5 O7'
_chemical_formula_weight 495.49
_chemical_melting_point 433(2)
_chemical_name_systematic
;
Desipraminium picrate
;
_space_group_IT_number 15
_symmetry_cell_setting monoclinic
_symmetry_space_group_name_Hall '-C 2yc'
_symmetry_space_group_name_H-M 'C 1 2/c 1'
_atom_sites_solution_hydrogens difmap
_atom_sites_solution_primary direct
_atom_sites_solution_secondary difmap
_audit_creation_method SHELXL-97
_cell_angle_alpha 90.00
_cell_angle_beta 113.542(4)
_cell_angle_gamma 90.00
_cell_formula_units_Z 8
_cell_length_a 31.3356(17)
_cell_length_b 6.7952(3)
_cell_length_c 24.3100(13)
_cell_measurement_reflns_used 20595
_cell_measurement_temperature 173(2)
_cell_measurement_theta_max 27.1
_cell_measurement_theta_min 2.6
_cell_volume 4745.5(4)
_computing_cell_refinement 'X-AREA (Stoe & Cie, 2001)'
_computing_data_collection 'X-AREA (Stoe & Cie, 2001)'
_computing_data_reduction 'X-AREA (Stoe & Cie, 2001)'
_computing_molecular_graphics 'XP in SHELXTL-Plus (Sheldrick, 1991)'
_computing_publication_material 'SHELXL97 (Sheldrick, 1997) and PLATON (Spek, 2003)'
_computing_structure_refinement 'SHELXL97 (Sheldrick, 1997)'
_computing_structure_solution 'SHELXS97 (Sheldrick, 1990)'
_diffrn_ambient_temperature 173(2)
_diffrn_measured_fraction_theta_full 0.999
_diffrn_measured_fraction_theta_max 0.996
_diffrn_measurement_device_type 'Stoe IPDSII two-circle'
_diffrn_measurement_method \w
_diffrn_radiation_monochromator graphite
_diffrn_radiation_source 'fine-focus sealed tube'
_diffrn_radiation_type MoK\a
_diffrn_radiation_wavelength 0.71073
_diffrn_reflns_av_R_equivalents 0.0406
_diffrn_reflns_av_sigmaI/netI 0.0281
_diffrn_reflns_limit_h_max 39
_diffrn_reflns_limit_h_min -39
_diffrn_reflns_limit_k_max 8
_diffrn_reflns_limit_k_min -7
_diffrn_reflns_limit_l_max 30
_diffrn_reflns_limit_l_min -30
_diffrn_reflns_number 20306
_diffrn_reflns_theta_full 25.00
_diffrn_reflns_theta_max 26.87
_diffrn_reflns_theta_min 2.69
_diffrn_standards_number 0
_exptl_absorpt_coefficient_mu 0.104
_exptl_absorpt_correction_type none
_exptl_crystal_colour yellow
_exptl_crystal_density_diffrn 1.387
_exptl_crystal_density_method 'not measured'
_exptl_crystal_description plate
_exptl_crystal_F_000 2080
_exptl_crystal_size_max 0.38
_exptl_crystal_size_mid 0.27
_exptl_crystal_size_min 0.01
_refine_diff_density_max 0.514
_refine_diff_density_min -0.399
_refine_ls_extinction_method none
_refine_ls_goodness_of_fit_ref 1.043
_refine_ls_hydrogen_treatment mixed
_refine_ls_matrix_type full
_refine_ls_number_parameters 334
_refine_ls_number_reflns 5107
_refine_ls_number_restraints 0
_refine_ls_restrained_S_all 1.043
_refine_ls_R_factor_all 0.0525
_refine_ls_R_factor_gt 0.0443
_refine_ls_shift/su_max 0.000
_refine_ls_shift/su_mean 0.000
_refine_ls_structure_factor_coef Fsqd
_refine_ls_weighting_details 'calc w=1/[\s^2^(Fo^2^)+(0.0724P)^2^+2.222P] where P=(Fo^2^+2Fc^2^)/3'
_refine_ls_weighting_scheme calc
_refine_ls_wR_factor_gt 0.1202
_refine_ls_wR_factor_ref 0.1251
_reflns_number_gt 4268
_reflns_number_total 5107
_reflns_threshold_expression I>2\s(I)
_cod_data_source_file pv2047.cif
_cod_data_source_block I
_cod_depositor_comments
;
The following automatic conversions were performed:
'_symmetry_cell_setting' value 'Monoclinic' changed to 'monoclinic'
according to '/home/saulius/struct/CIF-dictionaries/cif_core.dic'
dictionary named 'cif_core.dic' version 2.4.1 from 2010-06-29.

Automatic conversion script
Id: cif_fix_enum 1527 2010-12-29 10:47:43Z saulius 

The following automatic conversions were performed:

'_chemical_melting_point' value '431 - 435' was changed to '433(2)' -
the average value was taken and precision was estimated.

Automatic conversion script
Id: cif_fix_values 1646 2011-03-28 12:23:43Z adriana 

The following automatic conversions were performed:

'_chemical_melting_point' value '431 - 435' was changed to '433(2)' -
the average value was taken and precision was
estimated.

'_symmetry_cell_setting' value 'Monoclinic' changed to
'monoclinic' according to
/home/saulius/struct/CIF-dictionaries/cif_core.dic dictionary named
'cif_core.dic' version 2.4.1 from 2010-06-29.

Automatic conversion script
Id: cif_fix_values 1715 2011-07-08 13:25:40Z adriana 
;
_cod_original_sg_symbol_H-M 'C 2/c'
_cod_database_code 2216725
_cod_database_fobs_code 2216725

loop_
_symmetry_equiv_pos_as_xyz
'x, y, z'
'-x, y, -z+1/2'
'x+1/2, y+1/2, z'
'-x+1/2, y+1/2, -z+1/2'
'-x, -y, -z'
'x, -y, z-1/2'
'-x+1/2, -y+1/2, -z'
'x+1/2, -y+1/2, z-1/2'

loop_
_atom_site_type_symbol
_atom_site_label
_atom_site_fract_x
_atom_site_fract_y
_atom_site_fract_z
_atom_site_U_iso_or_equiv
_atom_site_adp_type
_atom_site_calc_flag
_atom_site_refinement_flags
_atom_site_occupancy
N N1 0.19958(4) 0.69793(17) 0.33576(5) 0.0274(2) Uani d . 1
C C1 0.16257(4) 0.8250(2) 0.29473(6) 0.0307(3) Uani d . 1
H H1A 0.1661 0.8353 0.2561 0.037 Uiso calc R 1
H H1B 0.1659 0.9587 0.3121 0.037 Uiso calc R 1
C C2 0.11411(4) 0.7457(2) 0.28317(6) 0.0306(3) Uani d . 1
H H2A 0.1100 0.7406 0.3215 0.037 Uiso calc R 1
H H2B 0.0903 0.8362 0.2558 0.037 Uiso calc R 1
C C3 0.10693(4) 0.5419(2) 0.25562(6) 0.0282(3) Uani d . 1
H H3A 0.1116 0.5462 0.2177 0.034 Uiso calc R 1
H H3B 0.1302 0.4504 0.2834 0.034 Uiso calc R 1
N N2 0.05907(4) 0.46825(18) 0.24327(5) 0.0279(2) Uani d . 1
H H2C 0.0533(6) 0.476(3) 0.2768(8) 0.039(4) Uiso d . 1
H H2D 0.0378(6) 0.546(3) 0.2147(8) 0.038(4) Uiso d . 1
C C4 0.05117(5) 0.2612(2) 0.22127(7) 0.0358(3) Uani d . 1
H H4A 0.0552 0.2517 0.1834 0.054 Uiso calc R 1
H H4B 0.0195 0.2210 0.2148 0.054 Uiso calc R 1
H H4C 0.0736 0.1746 0.2512 0.054 Uiso calc R 1
C C11 0.24440(4) 0.7099(2) 0.33351(5) 0.0270(3) Uani d . 1
C C12 0.27825(4) 0.5601(2) 0.35688(6) 0.0284(3) Uani d . 1
C C13 0.32069(5) 0.5830(2) 0.35128(7) 0.0365(3) Uani d . 1
H H13 0.3438 0.4844 0.3677 0.044 Uiso calc R 1
C C14 0.33045(5) 0.7425(3) 0.32298(8) 0.0428(4) Uani d . 1
H H14 0.3596 0.7526 0.3197 0.051 Uiso calc R 1
C C15 0.29706(5) 0.8871(3) 0.29952(7) 0.0410(4) Uani d . 1
H H15 0.3030 0.9970 0.2795 0.049 Uiso calc R 1
C C16 0.25482(5) 0.8717(2) 0.30518(6) 0.0333(3) Uani d . 1
H H16 0.2324 0.9734 0.2895 0.040 Uiso calc R 1
C C17 0.27325(5) 0.3698(2) 0.38639(6) 0.0323(3) Uani d . 1
H H17A 0.2937 0.3779 0.4296 0.039 Uiso calc R 1
H H17B 0.2851 0.2612 0.3692 0.039 Uiso calc R 1
C C21 0.19701(4) 0.6516(2) 0.39189(6) 0.0276(3) Uani d . 1
C C22 0.20698(4) 0.4590(2) 0.41360(6) 0.0297(3) Uani d . 1
C C23 0.20271(5) 0.4103(2) 0.46694(6) 0.0371(3) Uani d . 1
H H23 0.2092 0.2797 0.4819 0.045 Uiso calc R 1
C C24 0.18910(5) 0.5491(3) 0.49853(7) 0.0415(4) Uani d . 1
H H24 0.1867 0.5141 0.5350 0.050 Uiso calc R 1
C C25 0.17903(5) 0.7386(3) 0.47653(7) 0.0395(3) Uani d . 1
H H25 0.1696 0.8342 0.4979 0.047 Uiso calc R 1
C C26 0.18265(5) 0.7901(2) 0.42310(6) 0.0332(3) Uani d . 1
H H26 0.1753 0.9202 0.4079 0.040 Uiso calc R 1
C C27 0.22439(5) 0.3143(2) 0.38077(6) 0.0321(3) Uani d . 1
H H27A 0.2029 0.3117 0.3379 0.039 Uiso calc R 1
H H27B 0.2250 0.1809 0.3975 0.039 Uiso calc R 1
O O31 0.03288(3) 0.55588(17) 0.33651(4) 0.0368(2) Uani d . 1
O O32 0.09643(6) 0.2663(2) 0.35570(5) 0.0636(4) Uani d . 1
O O33 0.10213(8) 0.0736(3) 0.42713(9) 0.0966(7) Uani d . 1
O O34 0.10268(6) 0.3341(2) 0.60773(6) 0.0680(4) Uani d . 1
O O35 0.05950(5) 0.5845(2) 0.60442(5) 0.0610(4) Uani d . 1
O O36 0.00360(6) 0.9942(2) 0.42802(6) 0.0713(5) Uani d . 1
O O37 -0.02365(5) 0.8368(2) 0.34441(5) 0.0601(4) Uani d . 1
N N31 0.09068(5) 0.2297(2) 0.40142(6) 0.0425(3) Uani d . 1
N N32 0.07745(5) 0.4708(2) 0.58073(6) 0.0478(4) Uani d . 1
N N33 0.00219(5) 0.8483(2) 0.39776(6) 0.0432(3) Uani d . 1
C C31 0.04474(4) 0.5401(2) 0.39216(6) 0.0292(3) Uani d . 1
C C32 0.07263(5) 0.3815(2) 0.42855(6) 0.0321(3) Uani d . 1
C C33 0.08277(5) 0.3588(2) 0.48851(6) 0.0367(3) Uani d . 1
H H33 0.1000 0.2479 0.5097 0.044 Uiso calc R 1
C C34 0.06763(5) 0.4987(3) 0.51768(6) 0.0375(3) Uani d . 1
C C35 0.04210(5) 0.6613(2) 0.48778(7) 0.0381(3) Uani d . 1
H H35 0.0325 0.7583 0.5087 0.046 Uiso calc R 1
C C36 0.03096(5) 0.6790(2) 0.42741(6) 0.0338(3) Uani d . 1

loop_
_atom_site_aniso_label
_atom_site_aniso_U_11
_atom_site_aniso_U_22
_atom_site_aniso_U_33
_atom_site_aniso_U_12
_atom_site_aniso_U_13
_atom_site_aniso_U_23
N1 0.0255(5) 0.0265(6) 0.0293(5) -0.0007(4) 0.0099(4) 0.0052(4)
C1 0.0287(6) 0.0257(7) 0.0332(6) -0.0006(5) 0.0077(5) 0.0038(5)
C2 0.0266(6) 0.0268(7) 0.0343(6) 0.0021(5) 0.0078(5) -0.0008(5)
C3 0.0243(6) 0.0300(7) 0.0304(6) -0.0008(5) 0.0110(5) -0.0024(5)
N2 0.0258(5) 0.0297(6) 0.0278(5) -0.0015(4) 0.0103(4) -0.0019(4)
C4 0.0409(7) 0.0314(7) 0.0380(7) -0.0079(6) 0.0186(6) -0.0073(6)
C11 0.0270(6) 0.0265(6) 0.0259(6) -0.0045(5) 0.0089(5) -0.0014(5)
C12 0.0287(6) 0.0281(7) 0.0279(6) -0.0029(5) 0.0106(5) -0.0011(5)
C13 0.0299(7) 0.0395(8) 0.0404(7) 0.0013(6) 0.0144(6) 0.0037(6)
C14 0.0327(7) 0.0506(10) 0.0499(9) -0.0043(7) 0.0213(7) 0.0064(7)
C15 0.0392(8) 0.0420(9) 0.0448(8) -0.0076(7) 0.0200(6) 0.0090(7)
C16 0.0330(7) 0.0309(7) 0.0347(7) -0.0029(6) 0.0122(5) 0.0045(6)
C17 0.0321(6) 0.0266(7) 0.0381(7) 0.0024(5) 0.0139(5) 0.0039(5)
C21 0.0227(6) 0.0303(7) 0.0280(6) -0.0043(5) 0.0084(5) 0.0010(5)
C22 0.0226(6) 0.0319(7) 0.0325(6) -0.0031(5) 0.0087(5) 0.0049(5)
C23 0.0283(6) 0.0448(9) 0.0372(7) 0.0023(6) 0.0119(6) 0.0138(6)
C24 0.0318(7) 0.0612(11) 0.0322(7) 0.0024(7) 0.0136(6) 0.0102(7)
C25 0.0335(7) 0.0504(9) 0.0357(7) -0.0005(6) 0.0151(6) -0.0050(6)
C26 0.0299(6) 0.0322(7) 0.0372(7) -0.0026(5) 0.0130(5) -0.0012(6)
C27 0.0320(7) 0.0256(7) 0.0365(7) -0.0031(5) 0.0112(5) 0.0039(5)
O31 0.0328(5) 0.0484(6) 0.0290(5) 0.0081(4) 0.0121(4) 0.0044(4)
O32 0.0868(10) 0.0726(10) 0.0390(6) 0.0363(8) 0.0332(7) 0.0103(6)
O33 0.1541(18) 0.0715(11) 0.1071(13) 0.0735(12) 0.0972(14) 0.0479(10)
O34 0.0879(10) 0.0748(10) 0.0363(6) 0.0239(8) 0.0193(6) 0.0147(6)
O35 0.0617(8) 0.0845(10) 0.0341(6) 0.0097(7) 0.0164(6) -0.0104(6)
O36 0.0940(11) 0.0473(8) 0.0601(8) 0.0245(8) 0.0176(8) -0.0128(7)
O37 0.0706(8) 0.0502(8) 0.0416(6) 0.0220(6) 0.0035(6) 0.0007(5)
N31 0.0410(7) 0.0471(8) 0.0428(7) 0.0167(6) 0.0203(6) 0.0095(6)
N32 0.0470(8) 0.0627(10) 0.0300(6) 0.0009(7) 0.0114(6) -0.0016(6)
N33 0.0478(7) 0.0355(7) 0.0412(7) 0.0072(6) 0.0126(6) -0.0023(6)
C31 0.0231(6) 0.0332(7) 0.0300(6) -0.0017(5) 0.0094(5) -0.0002(5)
C32 0.0279(6) 0.0374(8) 0.0320(6) 0.0029(5) 0.0128(5) 0.0008(6)
C33 0.0305(7) 0.0436(8) 0.0339(7) 0.0040(6) 0.0105(5) 0.0076(6)
C34 0.0342(7) 0.0481(9) 0.0272(6) -0.0012(6) 0.0091(5) -0.0009(6)
C35 0.0360(7) 0.0415(8) 0.0334(7) -0.0014(6) 0.0104(6) -0.0084(6)
C36 0.0314(7) 0.0319(7) 0.0337(7) 0.0012(5) 0.0084(5) -0.0016(6)

loop_
_atom_type_symbol
_atom_type_description
_atom_type_scat_dispersion_real
_atom_type_scat_dispersion_imag
_atom_type_scat_source
C C 0.0033 0.0016 'International Tables Vol C Tables 4.2.6.8 and 6.1.1.4'
H H 0.0000 0.0000 'International Tables Vol C Tables 4.2.6.8 and 6.1.1.4'
N N 0.0061 0.0033 'International Tables Vol C Tables 4.2.6.8 and 6.1.1.4'
O O 0.0106 0.0060 'International Tables Vol C Tables 4.2.6.8 and 6.1.1.4'

loop_
_geom_angle_atom_site_label_1
_geom_angle_atom_site_label_2
_geom_angle_atom_site_label_3
_geom_angle
C11 N1 C21 118.58(10)
C11 N1 C1 117.48(10)
C21 N1 C1 116.48(11)
N1 C1 C2 112.00(11)
N1 C1 H1A 109.2
C2 C1 H1A 109.2
N1 C1 H1B 109.2
C2 C1 H1B 109.2
H1A C1 H1B 107.9
C3 C2 C1 111.37(11)
C3 C2 H2A 109.4
C1 C2 H2A 109.4
C3 C2 H2B 109.4
C1 C2 H2B 109.4
H2A C2 H2B 108.0
N2 C3 C2 110.79(11)
N2 C3 H3A 109.5
C2 C3 H3A 109.5
N2 C3 H3B 109.5
C2 C3 H3B 109.5
H3A C3 H3B 108.1
C4 N2 C3 113.46(11)
C4 N2 H2C 108.3(12)
C3 N2 H2C 110.3(11)
C4 N2 H2D 107.9(11)
C3 N2 H2D 109.0(11)
H2C N2 H2D 107.8(16)
N2 C4 H4A 109.5
N2 C4 H4B 109.5
H4A C4 H4B 109.5
N2 C4 H4C 109.5
H4A C4 H4C 109.5
H4B C4 H4C 109.5
C16 C11 C12 118.47(12)
C16 C11 N1 119.19(12)
C12 C11 N1 122.30(12)
C13 C12 C11 118.08(12)
C13 C12 C17 114.98(12)
C11 C12 C17 126.91(12)
C14 C13 C12 122.93(14)
C14 C13 H13 118.5
C12 C13 H13 118.5
C15 C14 C13 118.78(14)
C15 C14 H14 120.6
C13 C14 H14 120.6
C14 C15 C16 120.06(14)
C14 C15 H15 120.0
C16 C15 H15 120.0
C15 C16 C11 121.67(14)
C15 C16 H16 119.2
C11 C16 H16 119.2
C12 C17 C27 117.19(11)
C12 C17 H17A 108.0
C27 C17 H17A 108.0
C12 C17 H17B 108.0
C27 C17 H17B 108.0
H17A C17 H17B 107.2
C26 C21 C22 119.94(13)
C26 C21 N1 121.60(12)
C22 C21 N1 118.38(12)
C23 C22 C21 118.83(14)
C23 C22 C27 121.97(13)
C21 C22 C27 119.12(12)
C24 C23 C22 121.23(15)
C24 C23 H23 119.4
C22 C23 H23 119.4
C25 C24 C23 119.52(14)
C25 C24 H24 120.2
C23 C24 H24 120.2
C24 C25 C26 120.26(15)
C24 C25 H25 119.9
C26 C25 H25 119.9
C21 C26 C25 120.21(14)
C21 C26 H26 119.9
C25 C26 H26 119.9
C22 C27 C17 110.76(11)
C22 C27 H27A 109.5
C17 C27 H27A 109.5
C22 C27 H27B 109.5
C17 C27 H27B 109.5
H27A C27 H27B 108.1
O33 N31 O32 121.83(15)
O33 N31 C32 118.42(14)
O32 N31 C32 119.62(14)
O35 N32 O34 122.98(14)
O35 N32 C34 118.08(15)
O34 N32 C34 118.94(15)
O36 N33 O37 122.47(14)
O36 N33 C36 118.27(13)
O37 N33 C36 119.21(13)
O31 C31 C32 124.70(13)
O31 C31 C36 123.38(13)
C32 C31 C36 111.91(12)
C33 C32 C31 124.14(13)
C33 C32 N31 115.80(13)
C31 C32 N31 120.04(12)
C32 C33 C34 119.20(14)
C32 C33 H33 120.4
C34 C33 H33 120.4
C33 C34 C35 121.66(13)
C33 C34 N32 118.82(14)
C35 C34 N32 119.48(14)
C36 C35 C34 118.49(14)
C36 C35 H35 120.8
C34 C35 H35 120.8
C35 C36 C31 124.50(13)
C35 C36 N33 116.07(13)
C31 C36 N33 119.41(12)

loop_
_geom_bond_atom_site_label_1
_geom_bond_atom_site_label_2
_geom_bond_distance
N1 C11 1.4297(16)
N1 C21 1.4335(17)
N1 C1 1.4699(16)
C1 C2 1.5279(18)
C1 H1A 0.9900
C1 H1B 0.9900
C2 C3 1.5156(19)
C2 H2A 0.9900
C2 H2B 0.9900
C3 N2 1.4933(16)
C3 H3A 0.9900
C3 H3B 0.9900
N2 C4 1.4906(18)
N2 H2C 0.904(19)
N2 H2D 0.915(19)
C4 H4A 0.9800
C4 H4B 0.9800
C4 H4C 0.9800
C11 C16 1.4038(19)
C11 C12 1.4146(19)
C12 C13 1.3986(19)
C12 C17 1.5171(19)
C13 C14 1.382(2)
C13 H13 0.9500
C14 C15 1.381(2)
C14 H14 0.9500
C15 C16 1.388(2)
C15 H15 0.9500
C16 H16 0.9500
C17 C27 1.5292(19)
C17 H17A 0.9900
C17 H17B 0.9900
C21 C26 1.392(2)
C21 C22 1.399(2)
C22 C23 1.3955(19)
C22 C27 1.500(2)
C23 C24 1.386(2)
C23 H23 0.9500
C24 C25 1.382(2)
C24 H24 0.9500
C25 C26 1.393(2)
C25 H25 0.9500
C26 H26 0.9500
C27 H27A 0.9900
C27 H27B 0.9900
O31 C31 1.2564(16)
O32 N31 1.2203(18)
O33 N31 1.211(2)
O34 N32 1.227(2)
O35 N32 1.226(2)
O36 N33 1.2245(19)
O37 N33 1.2267(18)
N31 C32 1.455(2)
N32 C34 1.4504(19)
N33 C36 1.462(2)
C31 C32 1.446(2)
C31 C36 1.452(2)
C32 C33 1.371(2)
C33 C34 1.379(2)
C33 H33 0.9500
C34 C35 1.387(2)
C35 C36 1.371(2)
C35 H35 0.9500

loop_
_geom_hbond_atom_site_label_D
_geom_hbond_atom_site_label_H
_geom_hbond_atom_site_label_A
_geom_hbond_site_symmetry_A
_geom_hbond_distance_DH
_geom_hbond_distance_HA
_geom_hbond_distance_DA
_geom_hbond_angle_DHA
N2 H2C O31 . 0.90(2) 1.89(2) 2.7662(16) 164(2)
N2 H2C O32 . 0.90(2) 2.34(2) 2.8580(18) 117.0(10)
N2 H2D O31 2 0.92(2) 2.06(2) 2.8202(15) 139(2)
N2 H2D O37 2 0.92(2) 2.38(2) 3.1873(18) 148(2)

loop_
_geom_torsion_atom_site_label_1
_geom_torsion_atom_site_label_2
_geom_torsion_atom_site_label_3
_geom_torsion_atom_site_label_4
_geom_torsion
C11 N1 C1 C2 157.46(12)
C21 N1 C1 C2 -53.05(15)
N1 C1 C2 C3 -59.70(15)
C1 C2 C3 N2 -178.70(11)
C2 C3 N2 C4 -174.77(11)
C21 N1 C11 C16 -132.52(13)
C1 N1 C11 C16 16.31(17)
C21 N1 C11 C12 49.96(17)
C1 N1 C11 C12 -161.21(12)
C16 C11 C12 C13 0.94(19)
N1 C11 C12 C13 178.48(12)
C16 C11 C12 C17 -176.99(13)
N1 C11 C12 C17 0.6(2)
C11 C12 C13 C14 -1.4(2)
C17 C12 C13 C14 176.81(14)
C12 C13 C14 C15 0.5(3)
C13 C14 C15 C16 0.7(3)
C14 C15 C16 C11 -1.1(2)
C12 C11 C16 C15 0.3(2)
N1 C11 C16 C15 -177.35(13)
C13 C12 C17 C27 -166.15(13)
C11 C12 C17 C27 11.8(2)
C11 N1 C21 C26 111.04(14)
C1 N1 C21 C26 -38.11(17)
C11 N1 C21 C22 -72.31(15)
C1 N1 C21 C22 138.55(12)
C26 C21 C22 C23 -0.66(19)
N1 C21 C22 C23 -177.37(11)
C26 C21 C22 C27 -177.38(12)
N1 C21 C22 C27 5.91(17)
C21 C22 C23 C24 -0.3(2)
C27 C22 C23 C24 176.28(13)
C22 C23 C24 C25 0.8(2)
C23 C24 C25 C26 -0.2(2)
C22 C21 C26 C25 1.2(2)
N1 C21 C26 C25 177.85(12)
C24 C25 C26 C21 -0.8(2)
C23 C22 C27 C17 -108.52(14)
C21 C22 C27 C17 68.09(15)
C12 C17 C27 C22 -65.78(16)
O31 C31 C32 C33 -175.47(14)
C36 C31 C32 C33 3.4(2)
O31 C31 C32 N31 2.6(2)
C36 C31 C32 N31 -178.59(13)
O33 N31 C32 C33 18.8(2)
O32 N31 C32 C33 -156.98(16)
O33 N31 C32 C31 -159.42(18)
O32 N31 C32 C31 24.8(2)
C31 C32 C33 C34 -3.1(2)
N31 C32 C33 C34 178.74(14)
C32 C33 C34 C35 0.5(2)
C32 C33 C34 N32 178.38(14)
O35 N32 C34 C33 -172.16(15)
O34 N32 C34 C33 6.9(2)
O35 N32 C34 C35 5.8(2)
O34 N32 C34 C35 -175.10(16)
C33 C34 C35 C36 1.5(2)
N32 C34 C35 C36 -176.34(14)
C34 C35 C36 C31 -1.1(2)
C34 C35 C36 N33 177.23(14)
O31 C31 C36 C35 177.65(14)
C32 C31 C36 C35 -1.2(2)
O31 C31 C36 N33 -0.6(2)
C32 C31 C36 N33 -179.48(13)
O36 N33 C36 C35 25.7(2)
O37 N33 C36 C35 -151.61(16)
O36 N33 C36 C31 -155.92(16)
O37 N33 C36 C31 26.8(2)
